data_7151364
loop_
_publ_author_name
'Malassene, Richard'
'Vanquelef, Enguerran'
'Toupet, Loic'
'Hurvois, Jean-Pierre'
'Moinet, Claude'

_publ_section_title
;
 Diastereoselective preparation of
 2,4,6-trisubstituted-2'-cyanopiperidines: application to the
 construction of the carbon framework of perhydrohistrionicotoxin
;
_journal_issue 3
_journal_name_full 'Organic &amp;  Biomolecular Chemistry'
_journal_page_first 547
_journal_paper_doi 10.1039/b209387a
_journal_volume 1
_journal_year 2003
_chemical_formula_sum 'C23 H33 N3'
_chemical_formula_weight 351.52
_chemical_name_systematic
;
?
;
_space_group_IT_number 2
_symmetry_cell_setting triclinic
_symmetry_space_group_name_Hall '-P 1'
_symmetry_space_group_name_H-M 'P -1'
_atom_sites_solution_hydrogens geom
_atom_sites_solution_primary direct
_atom_sites_solution_secondary difmap
_audit_creation_method SHELXL-97
_cell_angle_alpha 100.19(4)
_cell_angle_beta 95.29(3)
_cell_angle_gamma 109.46(5)
_cell_formula_units_Z 2
_cell_length_a 9.413(3)
_cell_length_b 9.609(6)
_cell_length_c 12.855(4)
_cell_measurement_temperature 293(2)
_cell_volume 1064.6(9)
_computing_structure_refinement 'SHELXL-97 (Sheldrick, 1997)'
_computing_structure_solution 'SHELXS-97 (Sheldrick, 1990)'
_diffrn_ambient_temperature 293(2)
_diffrn_measured_fraction_theta_full 1.000
_diffrn_measured_fraction_theta_max 1.000
_diffrn_radiation_monochromator graphite
_diffrn_radiation_source 'fine-focus sealed tube'
_diffrn_radiation_type MoK\a
_diffrn_radiation_wavelength 0.71069
_diffrn_reflns_av_R_equivalents 0.0138
_diffrn_reflns_av_sigmaI/netI 0.0403
_diffrn_reflns_limit_h_max 12
_diffrn_reflns_limit_h_min 0
_diffrn_reflns_limit_k_max 11
_diffrn_reflns_limit_k_min -12
_diffrn_reflns_limit_l_max 16
_diffrn_reflns_limit_l_min -16
_diffrn_reflns_number 4976
_diffrn_reflns_theta_full 26.97
_diffrn_reflns_theta_max 26.97
_diffrn_reflns_theta_min 1.63
_exptl_absorpt_coefficient_mu 0.065
_exptl_crystal_colour colourless
_exptl_crystal_density_diffrn 1.097
_exptl_crystal_density_method 'not measured'
_exptl_crystal_description prism
_exptl_crystal_F_000 384
_exptl_crystal_size_max 0.38
_exptl_crystal_size_mid 0.26
_exptl_crystal_size_min 0.24
_refine_diff_density_max 0.461
_refine_diff_density_min -0.253
_refine_diff_density_rms 0.037
_refine_ls_extinction_coef 0.000(5)
_refine_ls_extinction_expression Fc^*^=kFc[1+0.001xFc^2^\l^3^/sin(2\q)]^-1/4^
_refine_ls_extinction_method SHELXL
_refine_ls_goodness_of_fit_ref 1.095
_refine_ls_hydrogen_treatment mixed
_refine_ls_matrix_type full
_refine_ls_number_parameters 236
_refine_ls_number_reflns 4625
_refine_ls_number_restraints 0
_refine_ls_restrained_S_all 1.095
_refine_ls_R_factor_all 0.1071
_refine_ls_R_factor_gt 0.0615
_refine_ls_shift/su_max 0.517
_refine_ls_shift/su_mean 0.002
_refine_ls_structure_factor_coef Fsqd
_refine_ls_weighting_details 'calc w=1/[\s^2^(Fo^2^)+(0.1167P)^2^+0.0000P] where P=(Fo^2^+2Fc^2^)/3'
_refine_ls_weighting_scheme calc
_refine_ls_wR_factor_gt 0.1911
_refine_ls_wR_factor_ref 0.2077
_reflns_number_gt 2601
_reflns_number_total 4625
_reflns_threshold_expression >2sigma(I)
_cod_data_source_file b209387a.txt
_cod_data_source_block ev
_cod_depositor_comments
;
The following automatic conversions were performed:
'_atom_site_symetry_multiplicity' tag replaced with
'_atom_site_symmetry_multiplicity'.

Automatic conversion script
Id: cif_correct_tags 1440 2010-10-19 06:21:57Z saulius 

The following automatic conversions were performed:
'_symmetry_cell_setting' value 'Triclinic' changed to 'triclinic'
according to '/home/saulius/struct/CIF-dictionaries/cif_core.dic'
dictionary named 'cif_core.dic' version 2.4.1 from 2010-06-29.

Automatic conversion script
Id: cif_fix_enum 1527 2010-12-29 10:47:43Z saulius 
;
_cod_original_cell_volume 1064.6(8)
_cod_original_sg_symbol_H-M P-1
_cod_database_code 7151364

loop_
_symmetry_equiv_pos_as_xyz
'x, y, z'
'-x, -y, -z'

loop_
_atom_site_label
_atom_site_type_symbol
_atom_site_fract_x
_atom_site_fract_y
_atom_site_fract_z
_atom_site_U_iso_or_equiv
_atom_site_adp_type
_atom_site_occupancy
_atom_site_symmetry_multiplicity
_atom_site_calc_flag
_atom_site_refinement_flags
_atom_site_disorder_assembly
_atom_site_disorder_group
N1 N 0.97900(18) 0.52740(18) 0.18938(13) 0.0504(4) Uani 1 1 d . . .
N2 N 0.76888(19) 0.2495(2) 0.08631(13) 0.0572(5) Uani 1 1 d . . .
H1A H 0.6946 0.1796 0.0416 0.050 Uiso 1 1 d . . .
H1B H 0.8541 0.2911 0.0633 0.050 Uiso 1 1 d . . .
N3 N 0.4020(2) 0.0157(3) 0.10750(18) 0.0838(7) Uani 1 1 d . . .
C1 C 1.1419(2) 0.5506(2) 0.19518(16) 0.0549(6) Uani 1 1 d . . .
H1 H 1.1737 0.5946 0.1341 0.066 Uiso 1 1 calc R . .
C2 C 1.1643(3) 0.3987(3) 0.1759(2) 0.0739(7) Uani 1 1 d . . .
H2A H 1.1362 0.3531 0.0999 0.089 Uiso 1 1 calc R . .
H2B H 1.2719 0.4168 0.1957 0.089 Uiso 1 1 calc R . .
C3 C 1.0735(3) 0.2861(3) 0.23661(19) 0.0633(6) Uani 1 1 d . . .
H3 H 0.9994 0.2009 0.1832 0.076 Uiso 1 1 calc R . .
C4 C 0.9838(2) 0.3536(2) 0.30798(16) 0.0539(5) Uani 1 1 d . . .
H4A H 1.0547 0.4269 0.3683 0.065 Uiso 1 1 calc R . .
H4B H 0.9162 0.2737 0.3362 0.065 Uiso 1 1 calc R . .
C5 C 0.8875(2) 0.4318(2) 0.25539(14) 0.0449(5) Uani 1 1 d . . .
C6 C 0.7483(2) 0.3038(2) 0.18512(15) 0.0450(5) Uani 1 1 d . . .
C7 C 0.6187(2) 0.2471(2) 0.22547(16) 0.0539(5) Uani 1 1 d . . .
C8 C 0.5901(3) 0.3153(3) 0.33210(18) 0.0767(7) Uani 1 1 d . . .
H8A H 0.5163 0.3636 0.3202 0.092 Uiso 1 1 calc R . .
H8B H 0.5449 0.2346 0.3682 0.092 Uiso 1 1 calc R . .
C9 C 0.7280(3) 0.4280(3) 0.40361(19) 0.0801(8) Uani 1 1 d . . .
H9A H 0.7802 0.3753 0.4413 0.096 Uiso 1 1 calc R . .
H9B H 0.6970 0.4924 0.4566 0.096 Uiso 1 1 calc R . .
C10 C 0.8374(2) 0.5252(2) 0.34466(16) 0.0547(5) Uani 1 1 d . . .
H10A H 0.9269 0.5931 0.3952 0.066 Uiso 1 1 calc R . .
H10B H 0.7892 0.5865 0.3136 0.066 Uiso 1 1 calc R . .
C11 C 0.9249(3) 0.6311(2) 0.14971(15) 0.0530(5) Uani 1 1 d . . .
C12 C 1.0258(3) 0.7691(2) 0.13516(17) 0.0653(6) Uani 1 1 d . . .
H12 H 1.1305 0.7928 0.1521 0.078 Uiso 1 1 calc R . .
C13 C 0.9717(4) 0.8692(3) 0.0963(2) 0.0772(8) Uani 1 1 d . . .
H13 H 1.0407 0.9594 0.0868 0.093 Uiso 1 1 calc R . .
C14 C 0.8202(4) 0.8395(3) 0.0716(2) 0.0810(8) Uani 1 1 d . . .
H14 H 0.7855 0.9099 0.0472 0.097 Uiso 1 1 calc R . .
C15 C 0.7169(3) 0.7031(3) 0.08286(19) 0.0729(7) Uani 1 1 d . . .
H15 H 0.6126 0.6811 0.0648 0.087 Uiso 1 1 calc R . .
C16 C 0.7690(3) 0.6004(3) 0.12085(17) 0.0620(6) Uani 1 1 d . . .
H16 H 0.6990 0.5089 0.1274 0.074 Uiso 1 1 calc R . .
C17 C 1.2463(3) 0.6646(3) 0.29543(17) 0.0630(6) Uani 1 1 d . . .
H17A H 1.2070 0.7452 0.3151 0.076 Uiso 1 1 calc R . .
H17B H 1.2438 0.6138 0.3544 0.076 Uiso 1 1 calc R . .
C18 C 1.4109(3) 0.7329(3) 0.2786(2) 0.0785(8) Uani 1 1 d . . .
H18A H 1.4475 0.6516 0.2545 0.094 Uiso 1 1 calc R . .
H18B H 1.4134 0.7883 0.2222 0.094 Uiso 1 1 calc R . .
C19 C 1.5177(3) 0.8379(4) 0.3770(2) 0.0978(10) Uani 1 1 d . . .
H19A H 1.5158 0.7817 0.4329 0.117 Uiso 1 1 calc R . .
H19B H 1.4792 0.9177 0.4018 0.117 Uiso 1 1 calc R . .
C20 C 1.6816(3) 0.9100(4) 0.3625(3) 0.1099(11) Uani 1 1 d . . .
H20A H 1.7176 0.8305 0.3321 0.132 Uiso 1 1 calc R . .
H20B H 1.6847 0.9733 0.3112 0.132 Uiso 1 1 calc R . .
C21 C 1.7860(4) 1.0010(5) 0.4595(3) 0.1387(15) Uani 1 1 d . . .
H21A H 1.8865 1.0440 0.4427 0.166 Uiso 1 1 calc R . .
H21B H 1.7883 0.9385 0.5098 0.166 Uiso 1 1 calc R . .
H21C H 1.7523 1.0807 0.4903 0.166 Uiso 1 1 calc R . .
C22 C 1.1710(3) 0.2222(4) 0.3000(3) 0.0945(9) Uani 1 1 d . . .
H22A H 1.2266 0.1790 0.2532 0.113 Uiso 1 1 calc R . .
H22B H 1.1066 0.1454 0.3310 0.113 Uiso 1 1 calc R . .
H22C H 1.2416 0.3018 0.3559 0.113 Uiso 1 1 calc R . .
C23 C 0.4981(3) 0.1194(3) 0.16011(18) 0.0613(6) Uani 1 1 d . . .

loop_
_atom_site_aniso_label
_atom_site_aniso_U_11
_atom_site_aniso_U_22
_atom_site_aniso_U_33
_atom_site_aniso_U_23
_atom_site_aniso_U_13
_atom_site_aniso_U_12
N1 0.0501(10) 0.0434(9) 0.0481(9) 0.0101(7) 0.0045(7) 0.0051(7)
N2 0.0520(10) 0.0540(10) 0.0446(9) -0.0042(8) 0.0043(7) 0.0006(8)
N3 0.0627(13) 0.0763(14) 0.0760(14) 0.0013(11) 0.0051(11) -0.0124(11)
C1 0.0526(12) 0.0545(12) 0.0437(10) 0.0044(9) 0.0088(9) 0.0042(10)
C2 0.0782(17) 0.0701(16) 0.0687(15) -0.0005(13) 0.0162(13) 0.0276(13)
C3 0.0564(13) 0.0517(12) 0.0686(14) -0.0003(11) -0.0073(11) 0.0138(10)
C4 0.0503(12) 0.0498(11) 0.0497(11) 0.0106(9) -0.0016(9) 0.0053(9)
C5 0.0470(11) 0.0390(10) 0.0380(9) 0.0037(8) 0.0017(8) 0.0054(8)
C6 0.0490(11) 0.0370(9) 0.0419(10) 0.0059(8) 0.0002(8) 0.0096(8)
C7 0.0464(11) 0.0529(12) 0.0484(11) 0.0079(9) 0.0020(9) 0.0029(9)
C8 0.0603(14) 0.0926(19) 0.0556(14) 0.0039(13) 0.0151(11) 0.0044(13)
C9 0.0905(19) 0.0790(17) 0.0547(13) 0.0023(12) 0.0233(13) 0.0130(14)
C10 0.0637(13) 0.0475(11) 0.0422(10) 0.0031(9) 0.0045(9) 0.0107(10)
C11 0.0668(14) 0.0415(11) 0.0415(10) 0.0066(8) 0.0066(9) 0.0096(10)
C12 0.0850(17) 0.0459(12) 0.0529(12) 0.0081(10) 0.0091(11) 0.0100(12)
C13 0.113(2) 0.0478(13) 0.0657(15) 0.0174(12) 0.0177(15) 0.0183(14)
C14 0.131(3) 0.0629(16) 0.0664(16) 0.0251(13) 0.0265(16) 0.0478(18)
C15 0.0932(19) 0.0754(17) 0.0619(14) 0.0197(13) 0.0154(13) 0.0422(15)
C16 0.0725(15) 0.0554(13) 0.0592(13) 0.0197(11) 0.0109(11) 0.0206(11)
C17 0.0544(12) 0.0628(13) 0.0513(12) 0.0047(10) 0.0037(10) -0.0002(10)
C18 0.0581(15) 0.0788(17) 0.0779(17) 0.0097(14) 0.0089(12) 0.0024(13)
C19 0.0658(17) 0.106(2) 0.0826(19) 0.0075(17) -0.0006(14) -0.0094(16)
C20 0.0704(19) 0.105(2) 0.117(3) 0.005(2) 0.0059(17) -0.0038(17)
C21 0.081(2) 0.166(4) 0.133(3) 0.032(3) -0.015(2) 0.006(2)
C22 0.0818(19) 0.105(2) 0.107(2) 0.0278(19) 0.0012(17) 0.0481(18)
C23 0.0511(12) 0.0626(14) 0.0566(12) 0.0108(11) 0.0078(10) 0.0046(11)

loop_
_atom_type_symbol
_atom_type_description
_atom_type_scat_dispersion_real
_atom_type_scat_dispersion_imag
_atom_type_scat_source
C C 0.0033 0.0016 'International Tables Vol C Tables 4.2.6.8 and 6.1.1.4'
H H 0.0000 0.0000 'International Tables Vol C Tables 4.2.6.8 and 6.1.1.4'
N N 0.0061 0.0033 'International Tables Vol C Tables 4.2.6.8 and 6.1.1.4'

loop_
_geom_angle_atom_site_label_1
_geom_angle_atom_site_label_2
_geom_angle_atom_site_label_3
_geom_angle
_geom_angle_site_symmetry_1
_geom_angle_site_symmetry_3
_geom_angle_publ_flag
C11 N1 C1 118.49(17) . . ?
C11 N1 C5 119.07(17) . . ?
C1 N1 C5 119.39(16) . . ?
C6 N2 H1A 120.6 . . ?
C6 N2 H1B 120.7 . . ?
H1A N2 H1B 118.3 . . ?
N1 C1 C2 110.17(18) . . ?
N1 C1 C17 115.16(18) . . ?
C2 C1 C17 113.3(2) . . ?
N1 C1 H1 105.8 . . ?
C2 C1 H1 105.8 . . ?
C17 C1 H1 105.8 . . ?
C3 C2 C1 115.2(2) . . ?
C3 C2 H2A 108.5 . . ?
C1 C2 H2A 108.5 . . ?
C3 C2 H2B 108.5 . . ?
C1 C2 H2B 108.5 . . ?
H2A C2 H2B 107.5 . . ?
C4 C3 C22 110.6(2) . . ?
C4 C3 C2 111.35(19) . . ?
C22 C3 C2 113.2(2) . . ?
C4 C3 H3 107.1 . . ?
C22 C3 H3 107.1 . . ?
C2 C3 H3 107.1 . . ?
C3 C4 C5 116.10(17) . . ?
C3 C4 H4A 108.3 . . ?
C5 C4 H4A 108.3 . . ?
C3 C4 H4B 108.3 . . ?
C5 C4 H4B 108.3 . . ?
H4A C4 H4B 107.4 . . ?
N1 C5 C6 110.79(15) . . ?
N1 C5 C10 111.93(16) . . ?
C6 C5 C10 110.62(16) . . ?
N1 C5 C4 109.26(16) . . ?
C6 C5 C4 105.88(16) . . ?
C10 C5 C4 108.16(16) . . ?
N2 C6 C7 123.99(18) . . ?
N2 C6 C5 115.55(17) . . ?
C7 C6 C5 120.34(17) . . ?
C6 C7 C23 117.99(19) . . ?
C6 C7 C8 124.17(19) . . ?
C23 C7 C8 117.74(19) . . ?
C9 C8 C7 114.6(2) . . ?
C9 C8 H8A 108.6 . . ?
C7 C8 H8A 108.6 . . ?
C9 C8 H8B 108.6 . . ?
C7 C8 H8B 108.6 . . ?
H8A C8 H8B 107.6 . . ?
C8 C9 C10 113.1(2) . . ?
C8 C9 H9A 109.0 . . ?
C10 C9 H9A 109.0 . . ?
C8 C9 H9B 109.0 . . ?
C10 C9 H9B 109.0 . . ?
H9A C9 H9B 107.8 . . ?
C9 C10 C5 112.63(18) . . ?
C9 C10 H10A 109.1 . . ?
C5 C10 H10A 109.1 . . ?
C9 C10 H10B 109.1 . . ?
C5 C10 H10B 109.1 . . ?
H10A C10 H10B 107.8 . . ?
C16 C11 C12 116.9(2) . . ?
C16 C11 N1 121.65(19) . . ?
C12 C11 N1 121.4(2) . . ?
C13 C12 C11 120.9(3) . . ?
C13 C12 H12 119.6 . . ?
C11 C12 H12 119.6 . . ?
C14 C13 C12 121.4(3) . . ?
C14 C13 H13 119.3 . . ?
C12 C13 H13 119.3 . . ?
C13 C14 C15 119.4(3) . . ?
C13 C14 H14 120.3 . . ?
C15 C14 H14 120.3 . . ?
C16 C15 C14 120.0(3) . . ?
C16 C15 H15 120.0 . . ?
C14 C15 H15 120.0 . . ?
C15 C16 C11 121.3(2) . . ?
C15 C16 H16 119.4 . . ?
C11 C16 H16 119.4 . . ?
C18 C17 C1 112.88(19) . . ?
C18 C17 H17A 109.0 . . ?
C1 C17 H17A 109.0 . . ?
C18 C17 H17B 109.0 . . ?
C1 C17 H17B 109.0 . . ?
H17A C17 H17B 107.8 . . ?
C19 C18 C17 114.2(2) . . ?
C19 C18 H18A 108.7 . . ?
C17 C18 H18A 108.7 . . ?
C19 C18 H18B 108.7 . . ?
C17 C18 H18B 108.7 . . ?
H18A C18 H18B 107.6 . . ?
C18 C19 C20 115.5(3) . . ?
C18 C19 H19A 108.4 . . ?
C20 C19 H19A 108.4 . . ?
C18 C19 H19B 108.4 . . ?
C20 C19 H19B 108.4 . . ?
H19A C19 H19B 107.5 . . ?
C21 C20 C19 115.1(3) . . ?
C21 C20 H20A 108.5 . . ?
C19 C20 H20A 108.5 . . ?
C21 C20 H20B 108.5 . . ?
C19 C20 H20B 108.5 . . ?
H20A C20 H20B 107.5 . . ?
C20 C21 H21A 109.5 . . ?
C20 C21 H21B 109.5 . . ?
H21A C21 H21B 109.5 . . ?
C20 C21 H21C 109.5 . . ?
H21A C21 H21C 109.5 . . ?
H21B C21 H21C 109.5 . . ?
C3 C22 H22A 109.5 . . ?
C3 C22 H22B 109.5 . . ?
H22A C22 H22B 109.5 . . ?
C3 C22 H22C 109.5 . . ?
H22A C22 H22C 109.5 . . ?
H22B C22 H22C 109.5 . . ?
N3 C23 C7 179.3(3) . . ?

loop_
_geom_bond_atom_site_label_1
_geom_bond_atom_site_label_2
_geom_bond_distance
_geom_bond_site_symmetry_2
_geom_bond_publ_flag
N1 C11 1.408(3) . ?
N1 C1 1.467(3) . ?
N1 C5 1.480(2) . ?
N2 C6 1.342(3) . ?
N2 H1A 0.8641 . ?
N2 H1B 0.8733 . ?
N3 C23 1.148(3) . ?
C1 C2 1.524(4) . ?
C1 C17 1.541(3) . ?
C1 H1 0.9800 . ?
C2 C3 1.522(4) . ?
C2 H2A 0.9700 . ?
C2 H2B 0.9700 . ?
C3 C4 1.508(3) . ?
C3 C22 1.516(3) . ?
C3 H3 0.9800 . ?
C4 C5 1.538(3) . ?
C4 H4A 0.9700 . ?
C4 H4B 0.9700 . ?
C5 C6 1.536(3) . ?
C5 C10 1.537(3) . ?
C6 C7 1.352(3) . ?
C7 C23 1.425(3) . ?
C7 C8 1.500(3) . ?
C8 C9 1.481(3) . ?
C8 H8A 0.9700 . ?
C8 H8B 0.9700 . ?
C9 C10 1.503(3) . ?
C9 H9A 0.9700 . ?
C9 H9B 0.9700 . ?
C10 H10A 0.9700 . ?
C10 H10B 0.9700 . ?
C11 C16 1.396(3) . ?
C11 C12 1.406(3) . ?
C12 C13 1.372(4) . ?
C12 H12 0.9300 . ?
C13 C14 1.353(4) . ?
C13 H13 0.9300 . ?
C14 C15 1.389(4) . ?
C14 H14 0.9300 . ?
C15 C16 1.379(3) . ?
C15 H15 0.9300 . ?
C16 H16 0.9300 . ?
C17 C18 1.520(3) . ?
C17 H17A 0.9700 . ?
C17 H17B 0.9700 . ?
C18 C19 1.505(4) . ?
C18 H18A 0.9700 . ?
C18 H18B 0.9700 . ?
C19 C20 1.510(4) . ?
C19 H19A 0.9700 . ?
C19 H19B 0.9700 . ?
C20 C21 1.450(5) . ?
C20 H20A 0.9700 . ?
C20 H20B 0.9700 . ?
C21 H21A 0.9600 . ?
C21 H21B 0.9600 . ?
C21 H21C 0.9600 . ?
C22 H22A 0.9600 . ?
C22 H22B 0.9600 . ?
C22 H22C 0.9600 . ?

loop_
_geom_torsion_atom_site_label_1
_geom_torsion_atom_site_label_2
_geom_torsion_atom_site_label_3
_geom_torsion_atom_site_label_4
_geom_torsion
_geom_torsion_site_symmetry_1
_geom_torsion_site_symmetry_2
_geom_torsion_site_symmetry_3
_geom_torsion_site_symmetry_4
_geom_torsion_publ_flag
C11 N1 C1 C2 -147.30(18) . . . . ?
C5 N1 C1 C2 52.6(2) . . . . ?
C11 N1 C1 C17 83.0(2) . . . . ?
C5 N1 C1 C17 -77.1(2) . . . . ?
N1 C1 C2 C3 -45.6(3) . . . . ?
C17 C1 C2 C3 85.0(2) . . . . ?
C1 C2 C3 C4 -2.4(3) . . . . ?
C1 C2 C3 C22 -127.8(2) . . . . ?
C22 C3 C4 C5 176.22(19) . . . . ?
C2 C3 C4 C5 49.4(3) . . . . ?
C11 N1 C5 C6 75.4(2) . . . . ?
C1 N1 C5 C6 -124.67(18) . . . . ?
C11 N1 C5 C10 -48.6(2) . . . . ?
C1 N1 C5 C10 111.36(19) . . . . ?
C11 N1 C5 C4 -168.34(16) . . . . ?
C1 N1 C5 C4 -8.4(2) . . . . ?
C3 C4 C5 N1 -44.4(2) . . . . ?
C3 C4 C5 C6 75.0(2) . . . . ?
C3 C4 C5 C10 -166.41(17) . . . . ?
N1 C5 C6 N2 33.0(2) . . . . ?
C10 C5 C6 N2 157.76(17) . . . . ?
C4 C5 C6 N2 -85.3(2) . . . . ?
N1 C5 C6 C7 -150.61(19) . . . . ?
C10 C5 C6 C7 -25.9(3) . . . . ?
C4 C5 C6 C7 91.0(2) . . . . ?
N2 C6 C7 C23 1.6(3) . . . . ?
C5 C6 C7 C23 -174.37(18) . . . . ?
N2 C6 C7 C8 -174.6(2) . . . . ?
C5 C6 C7 C8 9.4(3) . . . . ?
C6 C7 C8 C9 -14.6(4) . . . . ?
C23 C7 C8 C9 169.1(2) . . . . ?
C7 C8 C9 C10 37.4(3) . . . . ?
C8 C9 C10 C5 -56.2(3) . . . . ?
N1 C5 C10 C9 172.72(19) . . . . ?
C6 C5 C10 C9 48.7(2) . . . . ?
C4 C5 C10 C9 -66.9(2) . . . . ?
C1 N1 C11 C16 166.43(19) . . . . ?
C5 N1 C11 C16 -33.4(3) . . . . ?
C1 N1 C11 C12 -12.1(3) . . . . ?
C5 N1 C11 C12 147.98(19) . . . . ?
C16 C11 C12 C13 1.3(3) . . . . ?
N1 C11 C12 C13 179.91(19) . . . . ?
C11 C12 C13 C14 0.6(4) . . . . ?
C12 C13 C14 C15 -1.8(4) . . . . ?
C13 C14 C15 C16 1.2(4) . . . . ?
C14 C15 C16 C11 0.7(4) . . . . ?
C12 C11 C16 C15 -1.9(3) . . . . ?
N1 C11 C16 C15 179.47(19) . . . . ?
N1 C1 C17 C18 -156.5(2) . . . . ?
C2 C1 C17 C18 75.3(3) . . . . ?
C1 C17 C18 C19 -176.6(2) . . . . ?
C17 C18 C19 C20 -179.0(3) . . . . ?
C18 C19 C20 C21 -175.2(3) . . . . ?
C6 C7 C23 N3 65(19) . . . . ?
C8 C7 C23 N3 -119(19) . . . . ?
